data_2232635
loop_
_publ_author_name
'Huang, Lin'
'Li, Huisheng'

_publ_section_title
;
 2,2'-(3,3'-Dihexyl-2,2'-bithiophene-5,5'-diyl)bis(4,4,5,5-tetramethyl-1,3,2-dioxaborolane)
;
_journal_coeditor_code CV5202
_journal_issue 12
_journal_name_full 'Acta Crystallographica Section E'
_journal_page_first o3512
_journal_paper_doi 10.1107/S1600536811050938
_journal_volume 67
_journal_year 2011
_chemical_formula_iupac 'C32 H52 B2 O4 S2'
_chemical_formula_moiety 'C32 H52 B2 O4 S2'
_chemical_formula_sum 'C32 H52 B2 O4 S2'
_chemical_formula_weight 586.48
_chemical_name_systematic
;
2,2'-(3,3'-Dihexyl-2,2'-bithiophene-5,5'-diyl)bis(4,4,5,5-tetramethyl-
1,3,2-dioxaborolane)
;
_space_group_IT_number 14
_symmetry_cell_setting monoclinic
_symmetry_space_group_name_Hall '-P 2ybc'
_symmetry_space_group_name_H-M 'P 1 21/c 1'
_atom_sites_solution_hydrogens geom
_atom_sites_solution_primary direct
_atom_sites_solution_secondary difmap
_audit_creation_method SHELXL-97
_cell_angle_alpha 90.00
_cell_angle_beta 91.065(2)
_cell_angle_gamma 90.00
_cell_formula_units_Z 4
_cell_length_a 11.5004(11)
_cell_length_b 13.6992(13)
_cell_length_c 21.300(2)
_cell_measurement_reflns_used 9936
_cell_measurement_temperature 100(2)
_cell_measurement_theta_max 31.93
_cell_measurement_theta_min 2.31
_cell_volume 3355.2(6)
_computing_cell_refinement 'SAINT (Bruker, 1999)'
_computing_data_collection 'SMART (Bruker, 2001)'
_computing_data_reduction 'SAINT (Bruker, 1999)'
_computing_molecular_graphics 'SHELXTL (Sheldrick, 2008)'
_computing_publication_material 'SHELXTL (Sheldrick, 2008)'
_computing_structure_refinement 'SHELXL97 (Sheldrick, 2008)'
_computing_structure_solution 'SHELXS97 (Sheldrick, 2008)'
_diffrn_ambient_temperature 100(2)
_diffrn_measured_fraction_theta_full 0.996
_diffrn_measured_fraction_theta_max 0.996
_diffrn_measurement_device_type 'Bruker APEX CCD'
_diffrn_measurement_method '\f and \w scans'
_diffrn_radiation_monochromator graphite
_diffrn_radiation_source 'fine-focus sealed tube'
_diffrn_radiation_type MoK\a
_diffrn_radiation_wavelength 0.71073
_diffrn_reflns_av_R_equivalents 0.0257
_diffrn_reflns_av_sigmaI/netI 0.0296
_diffrn_reflns_limit_h_max 9
_diffrn_reflns_limit_h_min -16
_diffrn_reflns_limit_k_max 19
_diffrn_reflns_limit_k_min -19
_diffrn_reflns_limit_l_max 29
_diffrn_reflns_limit_l_min -29
_diffrn_reflns_number 29998
_diffrn_reflns_theta_full 30.00
_diffrn_reflns_theta_max 30.00
_diffrn_reflns_theta_min 1.77
_diffrn_standards_number 0
_exptl_absorpt_coefficient_mu 0.192
_exptl_absorpt_correction_T_max 0.9811
_exptl_absorpt_correction_T_min 0.9700
_exptl_absorpt_correction_type multi-scan
_exptl_absorpt_process_details '(SADABS; Sheldrick, 1996)'
_exptl_crystal_colour yellow
_exptl_crystal_density_diffrn 1.161
_exptl_crystal_density_method 'not measured'
_exptl_crystal_description block
_exptl_crystal_F_000 1272
_exptl_crystal_size_max 0.16
_exptl_crystal_size_mid 0.12
_exptl_crystal_size_min 0.10
_refine_diff_density_max 0.562
_refine_diff_density_min -0.271
_refine_ls_extinction_method none
_refine_ls_goodness_of_fit_ref 1.046
_refine_ls_hydrogen_treatment constr
_refine_ls_matrix_type full
_refine_ls_number_parameters 371
_refine_ls_number_reflns 9743
_refine_ls_number_restraints 0
_refine_ls_restrained_S_all 1.046
_refine_ls_R_factor_all 0.0509
_refine_ls_R_factor_gt 0.0390
_refine_ls_shift/su_max 0.002
_refine_ls_shift/su_mean 0.000
_refine_ls_structure_factor_coef Fsqd
_refine_ls_weighting_details 'calc w=1/[\s^2^(Fo^2^)+(0.0667P)^2^+1.0083P] where P=(Fo^2^+2Fc^2^)/3'
_refine_ls_weighting_scheme calc
_refine_ls_wR_factor_gt 0.1120
_refine_ls_wR_factor_ref 0.1177
_reflns_number_gt 8009
_reflns_number_total 9743
_reflns_threshold_expression I>2sigma(I)
_cod_data_source_file cv5202.cif
_cod_data_source_block I
_cod_original_cell_volume 3355.1(6)
_cod_original_sg_symbol_Hall ' -P 2ybc'
_cod_original_sg_symbol_H-M 'P 21/c'
_cod_database_code 2232635
_cod_database_fobs_code 2232635

loop_
_symmetry_equiv_pos_as_xyz
'x, y, z'
'-x, y+1/2, -z+1/2'
'-x, -y, -z'
'x, -y-1/2, z-1/2'

loop_
_atom_site_type_symbol
_atom_site_label
_atom_site_fract_x
_atom_site_fract_y
_atom_site_fract_z
_atom_site_U_iso_or_equiv
_atom_site_adp_type
_atom_site_calc_flag
_atom_site_refinement_flags
_atom_site_occupancy
_atom_site_symmetry_multiplicity
B B1 1.10475(12) 0.42742(10) 0.66320(6) 0.0165(2) Uani d . 1 1
B B2 0.42238(12) 0.75653(10) 0.66220(6) 0.0177(2) Uani d . 1 1
C C1 1.31526(14) 0.45484(11) 0.78413(7) 0.0302(3) Uani d . 1 1
H H1A 1.3426 0.5109 0.7599 0.045 Uiso calc R 1 1
H H1B 1.3818 0.4142 0.7968 0.045 Uiso calc R 1 1
H H1C 1.2756 0.4781 0.8216 0.045 Uiso calc R 1 1
C C2 1.23132(11) 0.39499(9) 0.74398(6) 0.0191(2) Uani d . 1 1
C C3 1.17597(13) 0.31513(11) 0.78332(6) 0.0252(3) Uani d . 1 1
H H3A 1.1323 0.3449 0.8174 0.038 Uiso calc R 1 1
H H3B 1.2369 0.2728 0.8011 0.038 Uiso calc R 1 1
H H3C 1.1231 0.2763 0.7568 0.038 Uiso calc R 1 1
C C4 1.37052(12) 0.42478(12) 0.65253(7) 0.0292(3) Uani d . 1 1
H H4A 1.3879 0.4033 0.6098 0.044 Uiso calc R 1 1
H H4B 1.4418 0.4234 0.6784 0.044 Uiso calc R 1 1
H H4C 1.3396 0.4914 0.6512 0.044 Uiso calc R 1 1
C C5 1.28072(11) 0.35677(9) 0.68070(6) 0.0181(2) Uani d . 1 1
C C6 1.32667(12) 0.25288(10) 0.68271(6) 0.0245(3) Uani d . 1 1
H H6A 1.2653 0.2088 0.6968 0.037 Uiso calc R 1 1
H H6B 1.3933 0.2492 0.7120 0.037 Uiso calc R 1 1
H H6C 1.3511 0.2335 0.6407 0.037 Uiso calc R 1 1
C C7 0.99473(10) 0.46694(8) 0.62913(5) 0.0160(2) Uani d . 1 1
C C8 0.94547(11) 0.44202(9) 0.57185(6) 0.0167(2) Uani d . 1 1
H H8 0.9786 0.3946 0.5450 0.020 Uiso calc R 1 1
C C9 0.84128(10) 0.49275(8) 0.55611(5) 0.0152(2) Uani d . 1 1
C C10 0.81274(10) 0.55846(8) 0.60262(5) 0.0140(2) Uani d . 1 1
C C11 0.76632(12) 0.47441(9) 0.49844(6) 0.0205(2) Uani d . 1 1
H H11A 0.8136 0.4423 0.4660 0.025 Uiso calc R 1 1
H H11B 0.7386 0.5376 0.4813 0.025 Uiso calc R 1 1
C C12 0.66060(12) 0.40942(10) 0.51308(7) 0.0245(3) Uani d . 1 1
H H12A 0.6217 0.4358 0.5505 0.029 Uiso calc R 1 1
H H12B 0.6045 0.4129 0.4773 0.029 Uiso calc R 1 1
C C13 0.69119(12) 0.30299(10) 0.52511(7) 0.0255(3) Uani d . 1 1
H H13A 0.7580 0.3000 0.5550 0.031 Uiso calc R 1 1
H H13B 0.7159 0.2730 0.4852 0.031 Uiso calc R 1 1
C C14 0.59126(13) 0.24350(10) 0.55138(7) 0.0266(3) Uani d . 1 1
H H14A 0.5805 0.2622 0.5958 0.032 Uiso calc R 1 1
H H14B 0.5189 0.2604 0.5279 0.032 Uiso calc R 1 1
C C15 0.60942(14) 0.13357(11) 0.54790(8) 0.0321(3) Uani d . 1 1
H H15A 0.6157 0.1142 0.5033 0.038 Uiso calc R 1 1
H H15B 0.6838 0.1169 0.5694 0.038 Uiso calc R 1 1
C C16 0.51228(16) 0.07546(12) 0.57741(9) 0.0380(4) Uani d . 1 1
H H16A 0.5080 0.0918 0.6221 0.057 Uiso calc R 1 1
H H16B 0.5279 0.0055 0.5728 0.057 Uiso calc R 1 1
H H16C 0.4382 0.0915 0.5564 0.057 Uiso calc R 1 1
C C17 0.71460(10) 0.62709(8) 0.60397(5) 0.0142(2) Uani d . 1 1
C C18 0.69640(10) 0.70849(8) 0.56718(5) 0.0159(2) Uani d . 1 1
C C19 0.59343(11) 0.75836(9) 0.58463(6) 0.0175(2) Uani d . 1 1
H H19 0.5672 0.8160 0.5640 0.021 Uiso calc R 1 1
C C20 0.53489(10) 0.71694(9) 0.63341(6) 0.0173(2) Uani d . 1 1
C C21 0.77521(12) 0.74408(9) 0.51653(6) 0.0201(2) Uani d . 1 1
H H21A 0.7327 0.7420 0.4757 0.024 Uiso calc R 1 1
H H21B 0.8428 0.6996 0.5138 0.024 Uiso calc R 1 1
C C22 0.81873(15) 0.84760(10) 0.52837(7) 0.0290(3) Uani d . 1 1
H H22A 0.8755 0.8465 0.5639 0.035 Uiso calc R 1 1
H H22B 0.7523 0.8888 0.5409 0.035 Uiso calc R 1 1
C C23 0.87603(13) 0.89414(10) 0.47171(7) 0.0256(3) Uani d . 1 1
H H23A 0.8210 0.8912 0.4355 0.031 Uiso calc R 1 1
H H23B 0.8911 0.9638 0.4811 0.031 Uiso calc R 1 1
C C24 0.98960(13) 0.84615(11) 0.45327(7) 0.0285(3) Uani d . 1 1
H H24A 0.9740 0.7773 0.4417 0.034 Uiso calc R 1 1
H H24B 1.0435 0.8461 0.4901 0.034 Uiso calc R 1 1
C C25 1.04875(13) 0.89695(11) 0.39843(7) 0.0277(3) Uani d . 1 1
H H25A 1.0532 0.9679 0.4071 0.033 Uiso calc R 1 1
H H25B 1.1293 0.8721 0.3953 0.033 Uiso calc R 1 1
C C26 0.98547(14) 0.88121(11) 0.33606(7) 0.0297(3) Uani d . 1 1
H H26A 0.9815 0.8112 0.3269 0.045 Uiso calc R 1 1
H H26B 1.0275 0.9145 0.3027 0.045 Uiso calc R 1 1
H H26C 0.9065 0.9078 0.3383 0.045 Uiso calc R 1 1
C C27 0.26538(12) 0.77376(10) 0.72424(7) 0.0228(3) Uani d . 1 1
C C28 0.26948(11) 0.85917(9) 0.67599(6) 0.0197(2) Uani d . 1 1
C C29 0.24609(16) 0.80293(14) 0.79156(8) 0.0398(4) Uani d . 1 1
H H29A 0.2499 0.7449 0.8184 0.060 Uiso calc R 1 1
H H29B 0.1694 0.8335 0.7950 0.060 Uiso calc R 1 1
H H29C 0.3064 0.8494 0.8050 0.060 Uiso calc R 1 1
C C30 0.17912(14) 0.69466(11) 0.70388(10) 0.0402(4) Uani d . 1 1
H H30A 0.1920 0.6774 0.6599 0.060 Uiso calc R 1 1
H H30B 0.0996 0.7190 0.7084 0.060 Uiso calc R 1 1
H H30C 0.1904 0.6367 0.7303 0.060 Uiso calc R 1 1
C C31 0.15711(14) 0.87827(12) 0.64025(8) 0.0343(3) Uani d . 1 1
H H31A 0.1682 0.9321 0.6107 0.051 Uiso calc R 1 1
H H31B 0.0962 0.8956 0.6698 0.051 Uiso calc R 1 1
H H31C 0.1340 0.8194 0.6170 0.051 Uiso calc R 1 1
C C32 0.31596(14) 0.95370(11) 0.70410(8) 0.0326(3) Uani d . 1 1
H H32A 0.3881 0.9404 0.7278 0.049 Uiso calc R 1 1
H H32B 0.2582 0.9814 0.7323 0.049 Uiso calc R 1 1
H H32C 0.3316 1.0002 0.6703 0.049 Uiso calc R 1 1
O O1 1.13638(8) 0.45839(7) 0.72232(4) 0.02101(19) Uani d . 1 1
O O2 1.17824(8) 0.35991(7) 0.63862(4) 0.01828(17) Uani d . 1 1
O O3 0.38074(8) 0.72931(7) 0.71924(5) 0.0244(2) Uani d . 1 1
O O4 0.35654(8) 0.82553(7) 0.63193(4) 0.02210(19) Uani d . 1 1
S S1 0.91171(3) 0.55548(2) 0.664168(13) 0.01627(7) Uani d . 1 1
S S2 0.60692(3) 0.61359(2) 0.658712(14) 0.01632(7) Uani d . 1 1

loop_
_atom_site_aniso_label
_atom_site_aniso_U_11
_atom_site_aniso_U_22
_atom_site_aniso_U_33
_atom_site_aniso_U_12
_atom_site_aniso_U_13
_atom_site_aniso_U_23
B1 0.0150(6) 0.0170(6) 0.0175(6) 0.0001(4) -0.0012(5) 0.0024(4)
B2 0.0148(6) 0.0190(6) 0.0193(6) 0.0010(5) -0.0016(5) -0.0020(5)
C1 0.0296(7) 0.0292(7) 0.0313(7) 0.0020(6) -0.0147(6) -0.0049(6)
C2 0.0177(6) 0.0207(5) 0.0188(5) 0.0035(4) -0.0051(4) 0.0003(4)
C3 0.0247(7) 0.0314(7) 0.0195(6) 0.0033(5) 0.0000(5) 0.0052(5)
C4 0.0174(6) 0.0360(7) 0.0341(7) -0.0024(5) -0.0016(5) 0.0115(6)
C5 0.0137(5) 0.0219(5) 0.0186(5) 0.0025(4) -0.0029(4) 0.0029(4)
C6 0.0224(6) 0.0256(6) 0.0254(6) 0.0085(5) -0.0020(5) 0.0009(5)
C7 0.0135(5) 0.0174(5) 0.0171(5) 0.0020(4) -0.0002(4) 0.0009(4)
C8 0.0160(5) 0.0173(5) 0.0169(5) 0.0024(4) 0.0013(4) 0.0002(4)
C9 0.0151(5) 0.0155(5) 0.0148(5) 0.0001(4) -0.0010(4) 0.0005(4)
C10 0.0124(5) 0.0150(5) 0.0146(5) -0.0003(4) -0.0006(4) 0.0009(4)
C11 0.0240(6) 0.0213(5) 0.0159(5) 0.0017(5) -0.0047(4) -0.0016(4)
C12 0.0218(6) 0.0249(6) 0.0263(6) 0.0005(5) -0.0074(5) -0.0040(5)
C13 0.0241(7) 0.0259(6) 0.0263(6) -0.0023(5) -0.0026(5) -0.0022(5)
C14 0.0244(7) 0.0275(6) 0.0277(7) -0.0027(5) -0.0052(5) -0.0028(5)
C15 0.0267(7) 0.0267(7) 0.0427(8) -0.0018(6) -0.0028(6) -0.0002(6)
C16 0.0362(9) 0.0270(7) 0.0508(10) -0.0042(6) -0.0023(7) 0.0037(7)
C17 0.0125(5) 0.0160(5) 0.0143(5) -0.0002(4) 0.0001(4) -0.0011(4)
C18 0.0162(5) 0.0164(5) 0.0151(5) 0.0016(4) 0.0004(4) -0.0003(4)
C19 0.0181(6) 0.0167(5) 0.0178(5) 0.0040(4) -0.0015(4) -0.0003(4)
C20 0.0151(5) 0.0182(5) 0.0185(5) 0.0019(4) -0.0014(4) -0.0017(4)
C21 0.0242(6) 0.0175(5) 0.0189(5) 0.0016(5) 0.0049(5) 0.0016(4)
C22 0.0424(9) 0.0217(6) 0.0232(6) -0.0055(6) 0.0115(6) -0.0010(5)
C23 0.0335(8) 0.0196(6) 0.0241(6) 0.0004(5) 0.0076(5) 0.0039(5)
C24 0.0293(7) 0.0315(7) 0.0248(6) 0.0027(6) 0.0009(5) 0.0078(5)
C25 0.0238(7) 0.0341(7) 0.0252(7) -0.0029(5) 0.0022(5) 0.0031(5)
C26 0.0304(8) 0.0345(7) 0.0245(7) -0.0019(6) 0.0052(6) -0.0020(5)
C27 0.0176(6) 0.0220(6) 0.0291(6) 0.0064(5) 0.0063(5) 0.0062(5)
C28 0.0164(6) 0.0199(5) 0.0228(6) 0.0041(4) 0.0038(4) 0.0009(4)
C29 0.0375(9) 0.0540(10) 0.0284(7) 0.0162(8) 0.0117(6) 0.0098(7)
C30 0.0246(7) 0.0231(7) 0.0732(12) -0.0018(6) 0.0112(8) 0.0030(7)
C31 0.0265(7) 0.0380(8) 0.0382(8) 0.0115(6) -0.0042(6) 0.0049(6)
C32 0.0288(8) 0.0230(6) 0.0464(9) -0.0026(6) 0.0106(7) -0.0076(6)
O1 0.0206(4) 0.0220(4) 0.0202(4) 0.0071(3) -0.0061(3) -0.0023(3)
O2 0.0148(4) 0.0229(4) 0.0171(4) 0.0036(3) -0.0029(3) 0.0000(3)
O3 0.0172(4) 0.0299(5) 0.0261(5) 0.0092(4) 0.0052(4) 0.0081(4)
O4 0.0223(5) 0.0248(4) 0.0193(4) 0.0089(4) 0.0043(3) 0.0022(3)
S1 0.01508(14) 0.01852(14) 0.01509(13) 0.00182(10) -0.00279(10) -0.00195(10)
S2 0.01368(14) 0.01725(13) 0.01810(14) 0.00051(10) 0.00189(10) 0.00161(10)

loop_
_atom_type_symbol
_atom_type_description
_atom_type_scat_dispersion_real
_atom_type_scat_dispersion_imag
_atom_type_scat_source
C C 0.0033 0.0016 'International Tables Vol C Tables 4.2.6.8 and 6.1.1.4'
H H 0.0000 0.0000 'International Tables Vol C Tables 4.2.6.8 and 6.1.1.4'
O O 0.0106 0.0060 'International Tables Vol C Tables 4.2.6.8 and 6.1.1.4'
B B 0.0013 0.0007 'International Tables Vol C Tables 4.2.6.8 and 6.1.1.4'
S S 0.1246 0.1234 'International Tables Vol C Tables 4.2.6.8 and 6.1.1.4'

loop_
_geom_angle_atom_site_label_1
_geom_angle_atom_site_label_2
_geom_angle_atom_site_label_3
_geom_angle
O2 B1 O1 114.00(11)
O2 B1 C7 124.42(11)
O1 B1 C7 121.59(11)
O4 B2 O3 114.12(11)
O4 B2 C20 121.21(11)
O3 B2 C20 124.66(11)
C2 C1 H1A 109.5
C2 C1 H1B 109.5
H1A C1 H1B 109.5
C2 C1 H1C 109.5
H1A C1 H1C 109.5
H1B C1 H1C 109.5
O1 C2 C1 108.66(10)
O1 C2 C3 106.41(11)
C1 C2 C3 110.22(11)
O1 C2 C5 102.00(9)
C1 C2 C5 115.42(12)
C3 C2 C5 113.32(11)
C2 C3 H3A 109.5
C2 C3 H3B 109.5
H3A C3 H3B 109.5
C2 C3 H3C 109.5
H3A C3 H3C 109.5
H3B C3 H3C 109.5
C5 C4 H4A 109.5
C5 C4 H4B 109.5
H4A C4 H4B 109.5
C5 C4 H4C 109.5
H4A C4 H4C 109.5
H4B C4 H4C 109.5
O2 C5 C6 108.64(10)
O2 C5 C4 106.51(10)
C6 C5 C4 110.27(11)
O2 C5 C2 102.49(9)
C6 C5 C2 114.94(10)
C4 C5 C2 113.27(11)
C5 C6 H6A 109.5
C5 C6 H6B 109.5
H6A C6 H6B 109.5
C5 C6 H6C 109.5
H6A C6 H6C 109.5
H6B C6 H6C 109.5
C8 C7 B1 130.43(11)
C8 C7 S1 109.62(9)
B1 C7 S1 119.94(9)
C7 C8 C9 114.77(11)
C7 C8 H8 122.6
C9 C8 H8 122.6
C10 C9 C8 111.10(10)
C10 C9 C11 123.51(11)
C8 C9 C11 125.30(11)
C9 C10 C17 128.56(10)
C9 C10 S1 111.59(9)
C17 C10 S1 119.84(8)
C9 C11 C12 111.84(10)
C9 C11 H11A 109.2
C12 C11 H11A 109.2
C9 C11 H11B 109.2
C12 C11 H11B 109.2
H11A C11 H11B 107.9
C13 C12 C11 113.99(11)
C13 C12 H12A 108.8
C11 C12 H12A 108.8
C13 C12 H12B 108.8
C11 C12 H12B 108.8
H12A C12 H12B 107.6
C12 C13 C14 113.64(12)
C12 C13 H13A 108.8
C14 C13 H13A 108.8
C12 C13 H13B 108.8
C14 C13 H13B 108.8
H13A C13 H13B 107.7
C15 C14 C13 113.96(13)
C15 C14 H14A 108.8
C13 C14 H14A 108.8
C15 C14 H14B 108.8
C13 C14 H14B 108.8
H14A C14 H14B 107.7
C16 C15 C14 113.33(14)
C16 C15 H15A 108.9
C14 C15 H15A 108.9
C16 C15 H15B 108.9
C14 C15 H15B 108.9
H15A C15 H15B 107.7
C15 C16 H16A 109.5
C15 C16 H16B 109.5
H16A C16 H16B 109.5
C15 C16 H16C 109.5
H16A C16 H16C 109.5
H16B C16 H16C 109.5
C18 C17 C10 128.00(11)
C18 C17 S2 111.58(9)
C10 C17 S2 120.36(8)
C17 C18 C19 111.02(11)
C17 C18 C21 125.73(11)
C19 C18 C21 123.22(10)
C20 C19 C18 114.97(11)
C20 C19 H19 122.5
C18 C19 H19 122.5
C19 C20 B2 125.70(11)
C19 C20 S2 109.71(9)
B2 C20 S2 124.59(9)
C18 C21 C22 112.57(10)
C18 C21 H21A 109.1
C22 C21 H21A 109.1
C18 C21 H21B 109.1
C22 C21 H21B 109.1
H21A C21 H21B 107.8
C21 C22 C23 113.81(11)
C21 C22 H22A 108.8
C23 C22 H22A 108.8
C21 C22 H22B 108.8
C23 C22 H22B 108.8
H22A C22 H22B 107.7
C24 C23 C22 114.17(12)
C24 C23 H23A 108.7
C22 C23 H23A 108.7
C24 C23 H23B 108.7
C22 C23 H23B 108.7
H23A C23 H23B 107.6
C23 C24 C25 113.38(12)
C23 C24 H24A 108.9
C25 C24 H24A 108.9
C23 C24 H24B 108.9
C25 C24 H24B 108.9
H24A C24 H24B 107.7
C26 C25 C24 113.00(12)
C26 C25 H25A 109.0
C24 C25 H25A 109.0
C26 C25 H25B 109.0
C24 C25 H25B 109.0
H25A C25 H25B 107.8
C25 C26 H26A 109.5
C25 C26 H26B 109.5
H26A C26 H26B 109.5
C25 C26 H26C 109.5
H26A C26 H26C 109.5
H26B C26 H26C 109.5
O3 C27 C29 109.17(12)
O3 C27 C30 105.59(11)
C29 C27 C30 110.59(14)
O3 C27 C28 103.03(10)
C29 C27 C28 115.76(12)
C30 C27 C28 111.90(12)
O4 C28 C31 108.74(11)
O4 C28 C32 106.37(11)
C31 C28 C32 110.03(12)
O4 C28 C27 102.50(9)
C31 C28 C27 115.23(12)
C32 C28 C27 113.25(12)
C27 C29 H29A 109.5
C27 C29 H29B 109.5
H29A C29 H29B 109.5
C27 C29 H29C 109.5
H29A C29 H29C 109.5
H29B C29 H29C 109.5
C27 C30 H30A 109.5
C27 C30 H30B 109.5
H30A C30 H30B 109.5
C27 C30 H30C 109.5
H30A C30 H30C 109.5
H30B C30 H30C 109.5
C28 C31 H31A 109.5
C28 C31 H31B 109.5
H31A C31 H31B 109.5
C28 C31 H31C 109.5
H31A C31 H31C 109.5
H31B C31 H31C 109.5
C28 C32 H32A 109.5
C28 C32 H32B 109.5
H32A C32 H32B 109.5
C28 C32 H32C 109.5
H32A C32 H32C 109.5
H32B C32 H32C 109.5
B1 O1 C2 106.83(9)
B1 O2 C5 106.36(9)
B2 O3 C27 106.50(10)
B2 O4 C28 107.21(10)
C10 S1 C7 92.91(6)
C20 S2 C17 92.72(6)

loop_
_geom_bond_atom_site_label_1
_geom_bond_atom_site_label_2
_geom_bond_distance
B1 O2 1.3638(16)
B1 O1 1.3715(16)
B1 C7 1.5449(18)
B2 O4 1.3654(16)
B2 O3 1.3660(17)
B2 C20 1.5408(18)
C1 C2 1.5181(18)
C1 H1A 0.9800
C1 H1B 0.9800
C1 H1C 0.9800
C2 O1 1.4631(14)
C2 C3 1.5244(19)
C2 C5 1.5627(18)
C3 H3A 0.9800
C3 H3B 0.9800
C3 H3C 0.9800
C4 C5 1.5223(18)
C4 H4A 0.9800
C4 H4B 0.9800
C4 H4C 0.9800
C5 O2 1.4681(14)
C5 C6 1.5184(18)
C6 H6A 0.9800
C6 H6B 0.9800
C6 H6C 0.9800
C7 C8 1.3785(16)
C7 S1 1.7223(12)
C8 C9 1.4199(16)
C8 H8 0.9500
C9 C10 1.3826(16)
C9 C11 1.5086(16)
C10 C17 1.4696(16)
C10 S1 1.7206(12)
C11 C12 1.5434(19)
C11 H11A 0.9900
C11 H11B 0.9900
C12 C13 1.5204(19)
C12 H12A 0.9900
C12 H12B 0.9900
C13 C14 1.524(2)
C13 H13A 0.9900
C13 H13B 0.9900
C14 C15 1.522(2)
C14 H14A 0.9900
C14 H14B 0.9900
C15 C16 1.518(2)
C15 H15A 0.9900
C15 H15B 0.9900
C16 H16A 0.9800
C16 H16B 0.9800
C16 H16C 0.9800
C17 C18 1.3767(16)
C17 S2 1.7265(12)
C18 C19 1.4225(16)
C18 C21 1.5030(17)
C19 C20 1.3715(17)
C19 H19 0.9500
C20 S2 1.7218(12)
C21 C22 1.5233(18)
C21 H21A 0.9900
C21 H21B 0.9900
C22 C23 1.5254(19)
C22 H22A 0.9900
C22 H22B 0.9900
C23 C24 1.520(2)
C23 H23A 0.9900
C23 H23B 0.9900
C24 C25 1.5301(19)
C24 H24A 0.9900
C24 H24B 0.9900
C25 C26 1.518(2)
C25 H25A 0.9900
C25 H25B 0.9900
C26 H26A 0.9800
C26 H26B 0.9800
C26 H26C 0.9800
C27 O3 1.4654(15)
C27 C29 1.509(2)
C27 C30 1.526(2)
C27 C28 1.5587(18)
C28 O4 1.4598(15)
C28 C31 1.510(2)
C28 C32 1.5196(19)
C29 H29A 0.9800
C29 H29B 0.9800
C29 H29C 0.9800
C30 H30A 0.9800
C30 H30B 0.9800
C30 H30C 0.9800
C31 H31A 0.9800
C31 H31B 0.9800
C31 H31C 0.9800
C32 H32A 0.9800
C32 H32B 0.9800
C32 H32C 0.9800

loop_
_geom_hbond_atom_site_label_D
_geom_hbond_atom_site_label_H
_geom_hbond_atom_site_label_A
_geom_hbond_site_symmetry_A
_geom_hbond_distance_DH
_geom_hbond_distance_HA
_geom_hbond_distance_DA
_geom_hbond_angle_DHA
C30 H30C O1 1_455 0.98 2.53 3.2984(18) 135.6

loop_
_geom_torsion_atom_site_label_1
_geom_torsion_atom_site_label_2
_geom_torsion_atom_site_label_3
_geom_torsion_atom_site_label_4
_geom_torsion
O1 C2 C5 O2 -28.30(11)
C1 C2 C5 O2 -145.90(11)
C3 C2 C5 O2 85.67(12)
O1 C2 C5 C6 -145.95(11)
C1 C2 C5 C6 96.45(14)
C3 C2 C5 C6 -31.98(15)
O1 C2 C5 C4 86.04(12)
C1 C2 C5 C4 -31.56(15)
C3 C2 C5 C4 -159.99(11)
O2 B1 C7 C8 3.4(2)
O1 B1 C7 C8 -176.39(12)
O2 B1 C7 S1 -177.69(10)
O1 B1 C7 S1 2.55(17)
B1 C7 C8 C9 178.53(12)
S1 C7 C8 C9 -0.50(14)
C7 C8 C9 C10 0.85(15)
C7 C8 C9 C11 -175.73(11)
C8 C9 C10 C17 177.90(11)
C11 C9 C10 C17 -5.45(19)
C8 C9 C10 S1 -0.80(13)
C11 C9 C10 S1 175.85(9)
C10 C9 C11 C12 -77.10(15)
C8 C9 C11 C12 99.07(14)
C9 C11 C12 C13 -72.44(14)
C11 C12 C13 C14 169.15(11)
C12 C13 C14 C15 165.11(12)
C13 C14 C15 C16 176.88(13)
C9 C10 C17 C18 -68.23(18)
S1 C10 C17 C18 110.38(13)
C9 C10 C17 S2 114.69(12)
S1 C10 C17 S2 -66.71(12)
C10 C17 C18 C19 -177.50(11)
S2 C17 C18 C19 -0.21(13)
C10 C17 C18 C21 0.4(2)
S2 C17 C18 C21 177.72(10)
C17 C18 C19 C20 0.33(15)
C21 C18 C19 C20 -177.65(11)
C18 C19 C20 B2 179.11(11)
C18 C19 C20 S2 -0.30(14)
O4 B2 C20 C19 15.00(19)
O3 B2 C20 C19 -163.37(13)
O4 B2 C20 S2 -165.68(10)
O3 B2 C20 S2 15.95(18)
C17 C18 C21 C22 -121.33(14)
C19 C18 C21 C22 56.35(16)
C18 C21 C22 C23 -167.13(12)
C21 C22 C23 C24 -66.75(18)
C22 C23 C24 C25 -177.15(12)
C23 C24 C25 C26 -71.53(17)
O3 C27 C28 O4 25.36(13)
C29 C27 C28 O4 144.44(12)
C30 C27 C28 O4 -87.62(13)
O3 C27 C28 C31 143.28(12)
C29 C27 C28 C31 -97.64(16)
C30 C27 C28 C31 30.30(17)
O3 C27 C28 C32 -88.81(13)
C29 C27 C28 C32 30.27(17)
C30 C27 C28 C32 158.21(12)
O2 B1 O1 C2 -9.18(14)
C7 B1 O1 C2 170.61(11)
C1 C2 O1 B1 145.43(12)
C3 C2 O1 B1 -95.90(12)
C5 C2 O1 B1 23.08(12)
O1 B1 O2 C5 -10.37(14)
C7 B1 O2 C5 169.85(11)
C6 C5 O2 B1 145.86(11)
C4 C5 O2 B1 -95.37(12)
C2 C5 O2 B1 23.82(12)
O4 B2 O3 C27 9.09(15)
C20 B2 O3 C27 -172.44(12)
C29 C27 O3 B2 -144.77(13)
C30 C27 O3 B2 96.31(13)
C28 C27 O3 B2 -21.22(13)
O3 B2 O4 C28 8.41(15)
C20 B2 O4 C28 -170.13(11)
C31 C28 O4 B2 -143.23(12)
C32 C28 O4 B2 98.31(13)
C27 C28 O4 B2 -20.80(13)
C9 C10 S1 C7 0.46(9)
C17 C10 S1 C7 -178.37(10)
C8 C7 S1 C10 0.02(10)
B1 C7 S1 C10 -179.12(10)
C19 C20 S2 C17 0.15(10)
B2 C20 S2 C17 -179.27(11)
C18 C17 S2 C20 0.04(9)
C10 C17 S2 C20 177.57(10)

loop_
_cod_related_entry_id
_cod_related_entry_database
_cod_related_entry_code
1 ChemSpider 30657209
